data_1548748
loop_
_publ_author_name
'Chizhik, Stanislav'
'Sidelnikov, Anatoly'
'Zakharov, Boris'
'Naumov, Pan\<ce'
'Boldyreva, Elena'

_publ_section_title
;
 Quantification of photoinduced bending of dynamic molecular crystals:
 from macroscopic strain to kinetic constants and activation energies.
;
_journal_issue 8
_journal_name_full 'Chemical science'
_journal_page_first 2319
_journal_page_last 2335
_journal_paper_doi 10.1039/c7sc04863g
_journal_volume 9
_journal_year 2018
_chemical_formula_sum 'Cl Co H15 N7 O5'
_chemical_formula_weight 287.57
_chemical_name_common nitrito-pentaammine-Co(III)-chloride-nitrate
_space_group_crystal_system orthorhombic
_space_group_IT_number 62
_space_group_name_Hall '-P 2ac 2n'
_space_group_name_H-M_alt 'P n m a'
_symmetry_space_group_name_Hall '-P 2ac 2n'
_symmetry_space_group_name_H-M 'P n m a'
_atom_sites_solution_hydrogens geom
_audit_creation_method SHELXL-2016/6
_audit_update_record
;
2017-03-07 deposited with the CCDC.
2018-01-19 downloaded from the CCDC.
;
_cell_angle_alpha 90
_cell_angle_beta 90
_cell_angle_gamma 90
_cell_formula_units_Z 4
_cell_length_a 14.4836(12)
_cell_length_b 7.5409(4)
_cell_length_c 9.4574(5)
_cell_measurement_reflns_used 625
_cell_measurement_temperature 295(2)
_cell_measurement_theta_max 15.8200
_cell_measurement_theta_min 1.9970
_cell_volume 1032.93(12)
_computing_structure_refinement 'SHELXL-2016/6 (Sheldrick, 2016)'
_diffrn_ambient_temperature 295(2)
_diffrn_measured_fraction_theta_full 0.980
_diffrn_measured_fraction_theta_max 0.969
_diffrn_measurement_device_type '1-circle goniometer'
_diffrn_measurement_method \w-scan
_diffrn_radiation_wavelength 0.4109
_diffrn_reflns_av_R_equivalents 0.0638
_diffrn_reflns_av_unetI/netI 0.0467
_diffrn_reflns_Laue_measured_fraction_full 0.980
_diffrn_reflns_Laue_measured_fraction_max 0.969
_diffrn_reflns_limit_h_max 17
_diffrn_reflns_limit_h_min -15
_diffrn_reflns_limit_k_max 9
_diffrn_reflns_limit_k_min -9
_diffrn_reflns_limit_l_max 11
_diffrn_reflns_limit_l_min -11
_diffrn_reflns_number 4477
_diffrn_reflns_point_group_measured_fraction_full 0.980
_diffrn_reflns_point_group_measured_fraction_max 0.969
_diffrn_reflns_theta_full 14.273
_diffrn_reflns_theta_max 14.881
_diffrn_reflns_theta_min 1.997
_diffrn_source synchrotron
_exptl_absorpt_coefficient_mu 0.428
_exptl_absorpt_correction_T_max 1.00000
_exptl_absorpt_correction_T_min 0.28257
_exptl_absorpt_correction_type multi-scan
_exptl_absorpt_process_details
;
CrysAlisPro 1.171.38.43 (Rigaku Oxford Diffraction, 2015)
Empirical absorption correction using spherical harmonics,
 implemented in SCALE3 ABSPACK scaling algorithm.
;
_exptl_crystal_colour orange
_exptl_crystal_density_diffrn 1.849
_exptl_crystal_description prism
_exptl_crystal_F_000 592
_exptl_crystal_size_max 0.25
_exptl_crystal_size_mid 0.05
_exptl_crystal_size_min 0.01
_refine_diff_density_max 0.600
_refine_diff_density_min -0.945
_refine_diff_density_rms 0.164
_refine_ls_extinction_method none
_refine_ls_goodness_of_fit_ref 1.144
_refine_ls_hydrogen_treatment constr
_refine_ls_matrix_type full
_refine_ls_number_parameters 76
_refine_ls_number_reflns 1108
_refine_ls_number_restraints 0
_refine_ls_restrained_S_all 1.144
_refine_ls_R_factor_all 0.0725
_refine_ls_R_factor_gt 0.0550
_refine_ls_shift/su_max 0.000
_refine_ls_shift/su_mean 0.000
_refine_ls_structure_factor_coef Fsqd
_refine_ls_weighting_details 'w=1/[\s^2^(Fo^2^)+(0.0796P)^2^+1.5813P] where P=(Fo^2^+2Fc^2^)/3'
_refine_ls_weighting_scheme calc
_refine_ls_wR_factor_gt 0.1457
_refine_ls_wR_factor_ref 0.1751
_reflns_Friedel_coverage 0.000
_reflns_number_gt 826
_reflns_number_total 1108
_reflns_threshold_expression 'I > 2\s(I)'
_cod_data_source_file c7sc04863g2.cif
_cod_data_source_block ClNO3_11
_cod_depositor_comments 'Adding full bibliography for 1548738--1548749.cif.'
_cod_original_cell_volume 1032.92(11)
_cod_database_code 1548748
_shelx_shelxl_version_number 2016/6
_shelx_space_group_comment
;
The symmetry employed for this shelxl refinement is uniquely defined
by the following loop, which should always be used as a source of
symmetry information in preference to the above space-group names.
They are only intended as comments.
;

loop_
_space_group_symop_operation_xyz
'x, y, z'
'-x+1/2, -y, z+1/2'
'x+1/2, -y+1/2, -z+1/2'
'-x, y+1/2, -z'
'-x, -y, -z'
'x-1/2, y, -z-1/2'
'-x-1/2, y-1/2, z-1/2'
'x, -y-1/2, z'

loop_
_atom_site_label
_atom_site_type_symbol
_atom_site_fract_x
_atom_site_fract_y
_atom_site_fract_z
_atom_site_U_iso_or_equiv
_atom_site_adp_type
_atom_site_occupancy
_atom_site_site_symmetry_order
_atom_site_calc_flag
_atom_site_refinement_flags_posn
_atom_site_refinement_flags_adp
_atom_site_refinement_flags_occupancy
Cl1 Cl 0.35265(13) 0.250000 0.51071(19) 0.0438(5) Uani 1 2 d S T P
Co1 Co 0.13565(6) 0.250000 0.78839(9) 0.0351(4) Uani 1 2 d S T P
N1 N 0.1232(4) 0.250000 0.5836(6) 0.0429(13) Uani 1 2 d S T P
H1A H 0.063574 0.250000 0.560647 0.052 Uiso 0.5 2 calc R U P
H1B H 0.150099 0.346366 0.548269 0.052 Uiso 0.25 1 calc R U P
H1C H 0.150099 0.153634 0.548269 0.052 Uiso 0.25 1 calc R U P
H1D H 0.178941 0.250000 0.544142 0.052 Uiso 0.5 2 calc R U P
H1E H 0.092416 0.153634 0.556521 0.052 Uiso 0.25 1 calc R U P
H1F H 0.092416 0.346366 0.556521 0.052 Uiso 0.25 1 calc R U P
N2 N 0.0401(3) 0.0674(5) 0.8124(5) 0.0469(10) Uani 1 1 d . . .
H2A H 0.014409 0.043677 0.729012 0.056 Uiso 0.5 1 calc R U P
H2B H 0.065650 -0.030810 0.847039 0.056 Uiso 0.5 1 calc R U P
H2C H -0.002873 0.106501 0.871863 0.056 Uiso 0.5 1 calc R U P
H2D H 0.037049 0.035901 0.902931 0.056 Uiso 0.5 1 calc R U P
H2E H -0.014193 0.110388 0.784904 0.056 Uiso 0.5 1 calc R U P
H2F H 0.054330 -0.026923 0.760080 0.056 Uiso 0.5 1 calc R U P
N3 N 0.2291(3) 0.0636(5) 0.7716(4) 0.0446(10) Uani 1 1 d . . .
H3A H 0.233162 0.028948 0.681897 0.054 Uiso 0.5 1 calc R U P
H3B H 0.283539 0.105485 0.799963 0.054 Uiso 0.5 1 calc R U P
H3C H 0.213220 -0.028245 0.825437 0.054 Uiso 0.5 1 calc R U P
H3D H 0.253452 0.041844 0.856301 0.054 Uiso 0.5 1 calc R U P
H3E H 0.203075 -0.034693 0.738235 0.054 Uiso 0.5 1 calc R U P
H3F H 0.273394 0.099037 0.712761 0.054 Uiso 0.5 1 calc R U P
N5 N 0.4009(4) 0.250000 1.0126(6) 0.0412(13) Uani 1 2 d S T P
O3 O 0.4082(3) 0.1076(5) 0.9484(5) 0.0655(12) Uani 1 1 d . . .
O4 O 0.3853(5) 0.250000 1.1417(6) 0.0740(19) Uani 1 2 d S T P
O1 O 0.1662(5) 0.250000 0.9860(5) 0.0556(14) Uani 1 2 d S T P
O2 O 0.1274(4) 0.250000 1.2000(6) 0.0620(17) Uani 1 2 d S T P
N4 N 0.1016(6) 0.250000 1.0767(7) 0.066(2) Uani 1 2 d S T P

loop_
_atom_site_aniso_label
_atom_site_aniso_U_11
_atom_site_aniso_U_22
_atom_site_aniso_U_33
_atom_site_aniso_U_23
_atom_site_aniso_U_13
_atom_site_aniso_U_12
Cl1 0.0382(11) 0.0398(9) 0.0534(10) 0.000 0.0024(7) 0.000
Co1 0.0308(6) 0.0286(5) 0.0458(6) 0.000 -0.0006(3) 0.000
N1 0.041(3) 0.033(3) 0.055(3) 0.000 -0.005(3) 0.000
N2 0.036(3) 0.0394(19) 0.066(3) 0.0012(19) 0.0046(19) -0.0049(19)
N3 0.034(2) 0.0398(19) 0.060(3) 0.0001(18) -0.0016(18) -0.0006(18)
N5 0.042(4) 0.037(3) 0.045(3) 0.000 -0.011(2) 0.000
O3 0.072(3) 0.0429(19) 0.081(3) -0.0120(19) 0.005(2) 0.0009(19)
O4 0.103(6) 0.065(4) 0.054(3) 0.000 -0.008(3) 0.000
O1 0.058(4) 0.058(3) 0.051(3) 0.000 -0.002(3) 0.000
O2 0.072(5) 0.069(4) 0.045(3) 0.000 -0.006(3) 0.000
N4 0.075(6) 0.075(5) 0.047(4) 0.000 0.008(4) 0.000

loop_
_atom_type_symbol
_atom_type_description
_atom_type_scat_dispersion_real
_atom_type_scat_dispersion_imag
_atom_type_scat_source
Cl Cl 0.0549 0.0527 'International Tables Vol C Tables 4.2.6.8 and 6.1.1.4'
Co Co 0.2140 0.3544 'International Tables Vol C Tables 4.2.6.8 and 6.1.1.4'
H H 0.0000 0.0000 'International Tables Vol C Tables 4.2.6.8 and 6.1.1.4'
N N 0.0006 0.0010 'International Tables Vol C Tables 4.2.6.8 and 6.1.1.4'
O O 0.0018 0.0018 'International Tables Vol C Tables 4.2.6.8 and 6.1.1.4'

loop_
_geom_angle_atom_site_label_1
_geom_angle_atom_site_label_2
_geom_angle_atom_site_label_3
_geom_angle
_geom_angle_site_symmetry_1
_geom_angle_site_symmetry_3
O1 Co1 N1 172.0(3) . .
O1 Co1 N3 85.38(18) . 8_565
N1 Co1 N3 89.07(17) . 8_565
O1 Co1 N3 85.38(18) . .
N1 Co1 N3 89.07(17) . .
N3 Co1 N3 91.7(2) 8_565 .
O1 Co1 N2 92.85(19) . .
N1 Co1 N2 92.83(18) . .
N3 Co1 N2 177.69(17) 8_565 .
N3 Co1 N2 89.6(2) . .
O1 Co1 N2 92.85(19) . 8_565
N1 Co1 N2 92.83(18) . 8_565
N3 Co1 N2 89.6(2) 8_565 8_565
N3 Co1 N2 177.69(17) . 8_565
N2 Co1 N2 89.0(3) . 8_565
O3 N5 O3 120.3(6) 8_565 .
O3 N5 O4 119.8(3) 8_565 .
O3 N5 O4 119.8(3) . .
N4 O1 Co1 119.2(6) . .
O2 N4 O1 114.7(8) . .

loop_
_geom_bond_atom_site_label_1
_geom_bond_atom_site_label_2
_geom_bond_distance
_geom_bond_site_symmetry_2
Co1 O1 1.921(5) .
Co1 N1 1.945(6) .
Co1 N3 1.958(4) 8_565
Co1 N3 1.958(4) .
Co1 N2 1.965(4) .
Co1 N2 1.965(4) 8_565
N5 O3 1.238(5) 8_565
N5 O3 1.238(5) .
N5 O4 1.242(8) .
O1 N4 1.269(9) .
O2 N4 1.224(9) .

loop_
_geom_torsion_atom_site_label_1
_geom_torsion_atom_site_label_2
_geom_torsion_atom_site_label_3
_geom_torsion_atom_site_label_4
_geom_torsion
Co1 O1 N4 O2 180.000(2)
